data_4062724
_journal_name_full Organometallics
_journal_paper_doi 10.1021/om049580p
_journal_year 2004
_chemical_formula_sum 'C35 H33 Cl3 F3 N5 O3 Pd S'
_chemical_formula_weight 873.47
_space_group_IT_number 15
_symmetry_cell_setting monoclinic
_symmetry_space_group_name_Hall '-C 2yc'
_symmetry_space_group_name_H-M 'C 1 2/c 1'
_cell_angle_alpha 90.00
_cell_angle_beta 107.358(3)
_cell_angle_gamma 90.00
_cell_formula_units_Z 8
_cell_length_a 19.4435(12)
_cell_length_b 17.2646(12)
_cell_length_c 23.0688(12)
_cell_measurement_temperature 133(2)
_cell_volume 7391.2(8)
_diffrn_ambient_temperature 133(2)
_exptl_crystal_density_diffrn 1.570
_cod_depositor_comments
;
The following automatic conversions were performed:
'_geom_bond_publ_flag' value 'Y' changed to 'y' according to
'/home/saulius/struct/CIF-dictionaries/cif_core.dic' dictionary named
'cif_core.dic' version 2.4.1 from 2010-06-29 (6 times).

Automatic conversion script
Id: cif_fix_enum 1527 2010-12-29 10:47:43Z saulius 
;
_cod_original_sg_symbol_H-M 'C 2/c'
_cod_database_code 4062724

loop_
_symmetry_equiv_pos_as_xyz
'x, y, z'
'-x, y, -z+1/2'
'x+1/2, y+1/2, z'
'-x+1/2, y+1/2, -z+1/2'
'-x, -y, -z'
'x, -y, z-1/2'
'-x+1/2, -y+1/2, -z'
'x+1/2, -y+1/2, z-1/2'

loop_
_atom_site_label
_atom_site_type_symbol
_atom_site_fract_x
_atom_site_fract_y
_atom_site_fract_z
_atom_site_U_iso_or_equiv
_atom_site_adp_type
_atom_site_occupancy
_atom_site_symmetry_multiplicity
_atom_site_calc_flag
_atom_site_refinement_flags
_atom_site_disorder_assembly
_atom_site_disorder_group
Pd Pd 0.500157(7) 0.284715(8) 0.380682(6) 0.02248(5) Uani 1 1 d . . .
N11 N 0.49347(7) 0.40087(9) 0.36674(7) 0.0239(3) Uani 1 1 d DU . .
C12 C 0.53621(9) 0.43022(10) 0.33497(8) 0.0243(4) Uani 1 1 d DU . .
C13 C 0.53935(10) 0.50882(11) 0.32445(9) 0.0296(4) Uani 1 1 d DU . .
H13 H 0.5708 0.5282 0.3033 0.036 Uiso 1 1 calc R . .
C14 C 0.49649(11) 0.55888(11) 0.34493(10) 0.0345(5) Uani 1 1 d DU . .
H14 H 0.4972 0.6129 0.3373 0.041 Uiso 1 1 calc R . .
C15 C 0.45243(11) 0.52917(11) 0.37669(10) 0.0356(5) Uani 1 1 d DU . .
H15 H 0.4223 0.5625 0.3911 0.043 Uiso 1 1 calc R . .
C16 C 0.45284(10) 0.45069(11) 0.38712(9) 0.0307(4) Uani 1 1 d DU . .
H16 H 0.4231 0.4308 0.4097 0.037 Uiso 1 1 calc R . .
N21 N 0.56723(8) 0.29798(8) 0.32471(7) 0.0256(3) Uani 1 1 d DU . .
C22 C 0.57758(9) 0.37254(10) 0.31155(8) 0.0247(4) Uani 1 1 d DU . .
C23 C 0.62306(10) 0.39243(12) 0.27787(9) 0.0311(4) Uani 1 1 d DU . .
H23 H 0.6301 0.4452 0.2693 0.037 Uiso 1 1 calc R . .
C24 C 0.65831(11) 0.33368(13) 0.25680(10) 0.0367(5) Uani 1 1 d DU . .
H24 H 0.6898 0.3459 0.2335 0.044 Uiso 1 1 calc R . .
C25 C 0.64745(11) 0.25804(13) 0.26976(10) 0.0373(5) Uani 1 1 d DU . .
H25 H 0.6709 0.2173 0.2554 0.045 Uiso 1 1 calc R . .
C26 C 0.60193(11) 0.24209(11) 0.30394(9) 0.0312(4) Uani 1 1 d DU . .
H26 H 0.5948 0.1896 0.3132 0.037 Uiso 1 1 calc R . .
N31 N 0.51492(8) 0.16852(9) 0.39428(7) 0.0260(3) Uani 1 1 d DU . .
C32 C 0.57859(10) 0.14083(11) 0.42935(9) 0.0308(4) Uani 1 1 d DU . .
H32 H 0.6145 0.1768 0.4502 0.037 Uiso 1 1 calc R . .
C33 C 0.59405(11) 0.06319(11) 0.43633(9) 0.0328(4) Uani 1 1 d DU . .
H33 H 0.6399 0.0468 0.4614 0.039 Uiso 1 1 calc R . .
C34 C 0.54346(11) 0.00848(11) 0.40714(9) 0.0306(4) Uani 1 1 d DU . .
C35 C 0.47819(11) 0.03777(11) 0.37077(10) 0.0345(5) Uani 1 1 d DU . .
H35 H 0.4418 0.0030 0.3490 0.041 Uiso 1 1 calc R . .
C36 C 0.46545(11) 0.11634(11) 0.36571(10) 0.0328(4) Uani 1 1 d DU . .
H36 H 0.4199 0.1342 0.3410 0.039 Uiso 1 1 calc R . .
C37 C 0.55588(12) -0.07859(12) 0.41509(11) 0.0401(5) Uani 1 1 d U . .
C38 C 0.5419(2) -0.11733(17) 0.35282(16) 0.0913(12) Uani 1 1 d U . .
H38A H 0.4914 -0.1102 0.3292 0.110 Uiso 1 1 calc R . .
H38B H 0.5526 -0.1728 0.3583 0.110 Uiso 1 1 calc R . .
H38C H 0.5730 -0.0938 0.3312 0.110 Uiso 1 1 calc R . .
C39 C 0.63334(16) -0.09809(16) 0.4494(2) 0.0964(13) Uani 1 1 d U . .
H39A H 0.6654 -0.0754 0.4283 0.116 Uiso 1 1 calc R . .
H39B H 0.6395 -0.1545 0.4514 0.116 Uiso 1 1 calc R . .
H39C H 0.6452 -0.0770 0.4906 0.116 Uiso 1 1 calc R . .
N40 N 0.52691(9) 0.33252(10) 0.52217(8) 0.0342(4) Uani 1 1 d U . .
C40 C 0.50544(18) -0.11056(15) 0.44816(18) 0.0860(12) Uani 1 1 d U . .
H40A H 0.5164 -0.0867 0.4884 0.103 Uiso 1 1 calc R . .
H40B H 0.5117 -0.1668 0.4526 0.103 Uiso 1 1 calc R . .
H40C H 0.4555 -0.0989 0.4249 0.103 Uiso 1 1 calc R . .
C41 C 0.43346(10) 0.28563(10) 0.43143(9) 0.0255(4) Uani 1 1 d DU . .
C42 C 0.45397(10) 0.31283(11) 0.49096(9) 0.0286(4) Uani 1 1 d DU . .
C43 C 0.40331(11) 0.32355(11) 0.52277(10) 0.0338(4) Uani 1 1 d DU . .
H43 H 0.4184 0.3425 0.5633 0.041 Uiso 1 1 calc R . .
C44 C 0.33145(11) 0.30658(12) 0.49509(11) 0.0364(5) Uani 1 1 d DU . .
H44 H 0.2969 0.3145 0.5162 0.044 Uiso 1 1 calc R . .
C45 C 0.31022(11) 0.27797(12) 0.43639(10) 0.0352(5) Uani 1 1 d DU . .
H45 H 0.2610 0.2659 0.4173 0.042 Uiso 1 1 calc R . .
C46 C 0.36072(11) 0.26684(11) 0.40513(10) 0.0302(4) Uani 1 1 d DU . .
H46 H 0.3455 0.2461 0.3652 0.036 Uiso 1 1 calc R . .
N50 N 0.63895(9) 0.31322(10) 0.49853(8) 0.0353(4) Uani 1 1 d U . .
C50 C 0.57983(11) 0.32506(11) 0.50540(9) 0.0315(4) Uani 1 1 d U . .
C51 C 0.67751(10) 0.36154(12) 0.46889(9) 0.0348(4) Uani 1 1 d DU . .
C52 C 0.72594(11) 0.32543(15) 0.44398(10) 0.0435(5) Uani 1 1 d DU . .
H52 H 0.7319 0.2708 0.4465 0.052 Uiso 1 1 calc R . .
C53 C 0.76538(12) 0.36962(18) 0.41549(12) 0.0568(7) Uani 1 1 d DU . .
H53 H 0.7988 0.3449 0.3987 0.068 Uiso 1 1 calc R . .
C54 C 0.75729(12) 0.44898(19) 0.41085(13) 0.0622(8) Uani 1 1 d DU . .
C55 C 0.70890(12) 0.48436(15) 0.43576(12) 0.0528(6) Uani 1 1 d DU . .
H55 H 0.7029 0.5390 0.4329 0.063 Uiso 1 1 calc R . .
C56 C 0.66910(11) 0.44090(13) 0.46479(10) 0.0406(5) Uani 1 1 d DU . .
H56 H 0.6360 0.4657 0.4819 0.049 Uiso 1 1 calc R . .
C57 C 0.80096(16) 0.4972(2) 0.37931(19) 0.1067(15) Uani 1 1 d U . .
H57A H 0.8525 0.4885 0.3991 0.128 Uiso 1 1 calc R . .
H57B H 0.7898 0.5521 0.3820 0.128 Uiso 1 1 calc R . .
H57C H 0.7888 0.4819 0.3365 0.128 Uiso 1 1 calc R . .
C99 C 0.76294(11) 0.46056(12) 0.68157(10) 0.0376(5) Uani 1 1 d . . .
H99 H 0.7361 0.4487 0.7114 0.045 Uiso 1 1 calc R . .
Cl1 Cl 0.85596(3) 0.46185(3) 0.72024(3) 0.05011(15) Uani 1 1 d . . .
Cl2 Cl 0.73537(3) 0.55177(3) 0.64897(3) 0.05459(17) Uani 1 1 d . . .
Cl3 Cl 0.74314(3) 0.38876(3) 0.62509(3) 0.04771(14) Uani 1 1 d . . .
S S 0.18107(3) 0.15271(3) 0.29025(3) 0.04090(14) Uani 1 1 d . . .
O1 O 0.15014(8) 0.08569(8) 0.25435(7) 0.0408(4) Uani 1 1 d . . .
O2 O 0.25576(8) 0.16490(10) 0.29392(8) 0.0538(5) Uani 1 1 d . . .
O3 O 0.16314(10) 0.16089(11) 0.34581(8) 0.0632(5) Uani 1 1 d . . .
C98 C 0.13528(16) 0.23306(15) 0.24397(15) 0.0588(7) Uani 1 1 d . . .
F1 F 0.16091(11) 0.30076(9) 0.26945(11) 0.0913(6) Uani 1 1 d . . .
F2 F 0.06558(9) 0.23197(10) 0.23656(10) 0.0819(6) Uani 1 1 d . . .
F3 F 0.14459(11) 0.23224(10) 0.18890(9) 0.0823(5) Uani 1 1 d . . .

loop_
_atom_site_aniso_label
_atom_site_aniso_U_11
_atom_site_aniso_U_22
_atom_site_aniso_U_33
_atom_site_aniso_U_23
_atom_site_aniso_U_13
_atom_site_aniso_U_12
Pd 0.02420(8) 0.02065(7) 0.02302(8) -0.00026(6) 0.00769(5) 0.00028(5)
N11 0.0232(7) 0.0238(7) 0.0233(8) -0.0019(6) 0.0049(6) 0.0008(6)
C12 0.0213(8) 0.0257(9) 0.0227(9) 0.0003(7) 0.0017(7) 0.0005(7)
C13 0.0284(9) 0.0279(9) 0.0288(10) 0.0033(8) 0.0026(8) -0.0027(8)
C14 0.0397(11) 0.0219(9) 0.0357(12) 0.0006(8) 0.0017(9) 0.0033(8)
C15 0.0403(11) 0.0283(10) 0.0358(12) -0.0045(9) 0.0075(9) 0.0082(8)
C16 0.0338(10) 0.0296(10) 0.0299(11) -0.0011(8) 0.0112(8) 0.0047(8)
N21 0.0265(8) 0.0263(8) 0.0234(8) 0.0003(6) 0.0066(6) 0.0026(6)
C22 0.0215(8) 0.0275(9) 0.0226(9) 0.0008(7) 0.0026(7) -0.0001(7)
C23 0.0278(9) 0.0344(10) 0.0307(11) 0.0056(8) 0.0080(8) -0.0001(8)
C24 0.0321(10) 0.0497(13) 0.0325(12) 0.0061(10) 0.0161(9) 0.0032(9)
C25 0.0403(12) 0.0411(11) 0.0343(12) 0.0018(9) 0.0170(10) 0.0115(9)
C26 0.0355(10) 0.0287(10) 0.0304(11) 0.0009(8) 0.0113(9) 0.0069(8)
N31 0.0298(8) 0.0235(8) 0.0258(8) 0.0023(6) 0.0100(7) 0.0009(6)
C32 0.0296(9) 0.0291(10) 0.0331(11) 0.0006(8) 0.0084(8) -0.0017(8)
C33 0.0309(10) 0.0320(10) 0.0347(11) 0.0052(9) 0.0086(9) 0.0051(8)
C34 0.0380(11) 0.0257(9) 0.0330(11) 0.0037(8) 0.0182(9) 0.0027(8)
C35 0.0393(11) 0.0257(10) 0.0367(12) -0.0017(8) 0.0087(9) -0.0060(8)
C36 0.0313(10) 0.0293(10) 0.0341(11) 0.0022(8) 0.0040(9) -0.0021(8)
C37 0.0473(12) 0.0234(10) 0.0546(14) 0.0059(9) 0.0229(11) 0.0032(9)
C38 0.162(4) 0.0370(15) 0.086(2) -0.0074(16) 0.054(2) 0.0046(19)
C39 0.0625(18) 0.0366(15) 0.180(4) 0.021(2) 0.020(2) 0.0145(13)
N40 0.0350(9) 0.0395(10) 0.0283(9) -0.0056(7) 0.0095(7) -0.0028(7)
C40 0.108(3) 0.0410(15) 0.145(3) 0.0401(18) 0.092(3) 0.0222(16)
C41 0.0282(9) 0.0228(9) 0.0272(10) 0.0023(7) 0.0110(8) 0.0012(7)
C42 0.0306(10) 0.0260(9) 0.0293(11) 0.0002(8) 0.0092(8) -0.0011(8)
C43 0.0429(11) 0.0321(10) 0.0306(11) -0.0034(9) 0.0171(9) -0.0031(9)
C44 0.0379(11) 0.0340(11) 0.0452(13) 0.0009(9) 0.0247(10) -0.0007(9)
C45 0.0281(10) 0.0370(11) 0.0417(13) 0.0056(9) 0.0121(9) -0.0034(8)
C46 0.0316(10) 0.0293(10) 0.0306(11) 0.0015(8) 0.0104(8) -0.0036(8)
N50 0.0298(9) 0.0382(9) 0.0344(10) -0.0028(8) 0.0045(7) 0.0013(7)
C50 0.0332(10) 0.0319(10) 0.0248(10) -0.0034(8) 0.0017(8) -0.0017(8)
C51 0.0235(9) 0.0462(12) 0.0290(11) -0.0011(9) -0.0008(8) -0.0002(8)
C52 0.0319(11) 0.0599(15) 0.0348(13) 0.0005(11) 0.0043(9) 0.0088(10)
C53 0.0300(12) 0.098(2) 0.0425(14) 0.0120(15) 0.0106(10) 0.0136(13)
C54 0.0275(12) 0.098(2) 0.0537(17) 0.0338(16) 0.0016(11) -0.0032(13)
C55 0.0307(12) 0.0590(15) 0.0573(16) 0.0168(13) -0.0042(11) -0.0057(11)
C56 0.0296(10) 0.0468(12) 0.0386(13) 0.0001(10) -0.0001(9) -0.0018(9)
C57 0.0463(17) 0.157(4) 0.122(3) 0.083(3) 0.0331(19) 0.010(2)
C99 0.0413(12) 0.0360(11) 0.0383(12) -0.0002(9) 0.0163(10) -0.0005(9)
Cl1 0.0482(3) 0.0470(3) 0.0466(4) 0.0001(3) 0.0011(3) -0.0010(3)
Cl2 0.0491(3) 0.0386(3) 0.0781(5) 0.0088(3) 0.0220(3) 0.0098(3)
Cl3 0.0523(3) 0.0480(3) 0.0390(3) -0.0096(3) 0.0077(3) 0.0032(3)
S 0.0437(3) 0.0448(3) 0.0403(3) -0.0113(2) 0.0219(3) -0.0198(2)
O1 0.0409(8) 0.0386(8) 0.0450(9) -0.0092(7) 0.0161(7) -0.0118(6)
O2 0.0435(9) 0.0704(12) 0.0496(11) -0.0068(9) 0.0173(8) -0.0277(8)
O3 0.0801(13) 0.0721(12) 0.0528(11) -0.0231(10) 0.0435(10) -0.0326(10)
C98 0.0643(18) 0.0406(14) 0.082(2) -0.0137(14) 0.0371(16) -0.0074(12)
F1 0.1146(15) 0.0390(9) 0.1344(18) -0.0227(10) 0.0587(14) -0.0222(9)
F2 0.0606(11) 0.0607(10) 0.1283(18) -0.0079(10) 0.0344(11) 0.0073(8)
F3 0.1152(15) 0.0687(11) 0.0727(13) 0.0199(9) 0.0425(12) 0.0202(10)

loop_
_geom_bond_atom_site_label_1
_geom_bond_atom_site_label_2
_geom_bond_distance
_geom_bond_site_symmetry_2
_geom_bond_publ_flag
Pd C41 1.9897(18) . y
Pd N11 2.0289(15) . y
Pd N31 2.0375(15) . y
Pd N21 2.1035(16) . y
N11 C16 1.344(2) . y
N11 C12 1.359(2) . y
C12 C13 1.383(2) . ?
C12 C22 1.480(2) . ?
C13 C14 1.378(3) . ?
C14 C15 1.381(3) . ?
C15 C16 1.376(3) . ?
N21 C26 1.345(2) . y
N21 C22 1.351(2) . y
C22 C23 1.383(2) . ?
C23 C24 1.391(3) . ?
C24 C25 1.370(3) . ?
C25 C26 1.377(3) . ?
N31 C36 1.339(2) . y
N31 C32 1.348(2) . y
C32 C33 1.373(3) . ?
C33 C34 1.385(3) . ?
C34 C35 1.391(3) . ?
C34 C37 1.525(3) . ?
C35 C36 1.378(3) . ?
C37 C40 1.515(3) . ?
C37 C39 1.515(4) . ?
C37 C38 1.534(4) . ?
N40 C50 1.209(3) . y
N40 C42 1.427(2) . y
C41 C42 1.392(3) . ?
C41 C46 1.401(3) . ?
C42 C43 1.405(3) . ?
C43 C44 1.383(3) . ?
C44 C45 1.384(3) . ?
C45 C46 1.394(3) . ?
N50 C50 1.223(3) . y
N50 C51 1.425(3) . y
C51 C56 1.380(3) . ?
C51 C52 1.389(3) . ?
C52 C53 1.380(3) . ?
C53 C54 1.380(4) . ?
C54 C55 1.383(4) . ?
C54 C57 1.520(4) . ?
C55 C56 1.385(3) . ?
C99 Cl3 1.756(2) . ?
C99 Cl2 1.758(2) . ?
C99 Cl1 1.762(2) . ?
S O3 1.4321(17) . ?
S O2 1.4447(16) . ?
S O1 1.4454(15) . ?
S C98 1.814(3) . ?
C98 F2 1.314(3) . ?
C98 F3 1.336(3) . ?
C98 F1 1.336(3) . ?
